data_2015860
loop_
_publ_author_name
'Seela, Frank'
'Chittepu, Padmaja'
'He, Yang'
'Eickmeier, Henning'
'Reuter, Hans'

_publ_section_title
;
 6-Aza-2'-deoxyuridine and <i>N</i>^3^-anisoyl-6-aza-2'-deoxyuridine
;
_journal_coeditor_code GG3052
_journal_issue 3
_journal_name_full 'Acta Crystallographica Section C'
_journal_page_first o173
_journal_page_last o176
_journal_paper_doi 10.1107/S0108270107002016
_journal_volume 63
_journal_year 2007
_chemical_formula_iupac 'C8 H11 N3 O5'
_chemical_formula_moiety 'C8 H11 N3 O5'
_chemical_formula_sum 'C8 H11 N3 O5'
_chemical_formula_weight 229.20
_chemical_melting_point 414
_chemical_name_common 6-aza-2'-deoxyuridine
_chemical_name_systematic
;
2-(2-deoxy-\b-D-erythro-pentofuranosyl)-1,2,4-triazin-3,5(2H,4H)-dione
;
_space_group_IT_number 19
_symmetry_cell_setting orthorhombic
_symmetry_space_group_name_Hall 'P 2ac 2ab'
_symmetry_space_group_name_H-M 'P 21 21 21'
_atom_sites_solution_hydrogens geom
_atom_sites_solution_primary direct
_atom_sites_solution_secondary difmap
_audit_creation_method SHELXL97
_cell_angle_alpha 90.00
_cell_angle_beta 90.00
_cell_angle_gamma 90.00
_cell_formula_units_Z 4
_cell_length_a 7.8817(17)
_cell_length_b 8.6832(11)
_cell_length_c 14.5715(15)
_cell_measurement_reflns_used 40
_cell_measurement_temperature 293(2)
_cell_measurement_theta_max 12.45
_cell_measurement_theta_min 4.90
_cell_volume 997.2(3)
_computing_cell_refinement XSCANS
_computing_data_collection 'XSCANS (Siemens, 1996)'
_computing_data_reduction 'SHELXTL (Sheldrick, 1997)'
_computing_molecular_graphics SHELXTL
_computing_publication_material 'SHELXTL and PLATON (Spek, 2003)'
_computing_structure_refinement SHELXTL
_computing_structure_solution SHELXTL
_diffrn_ambient_temperature 293(2)
_diffrn_measured_fraction_theta_full 1.000
_diffrn_measured_fraction_theta_max 0.939
_diffrn_measurement_device_type 'Bruker P4'
_diffrn_measurement_method \w/2\q
_diffrn_radiation_monochromator graphite
_diffrn_radiation_source 'fine-focus sealed tube'
_diffrn_radiation_type MoK\a
_diffrn_radiation_wavelength 0.71073
_diffrn_reflns_av_R_equivalents 0.0198
_diffrn_reflns_av_sigmaI/netI 0.0322
_diffrn_reflns_limit_h_max 10
_diffrn_reflns_limit_h_min -1
_diffrn_reflns_limit_k_max 12
_diffrn_reflns_limit_k_min -1
_diffrn_reflns_limit_l_max 20
_diffrn_reflns_limit_l_min -1
_diffrn_reflns_number 2127
_diffrn_reflns_theta_full 25.00
_diffrn_reflns_theta_max 30.0
_diffrn_reflns_theta_min 2.73
_diffrn_standards_decay_% 0
_diffrn_standards_interval_count 97
_diffrn_standards_number 3
_exptl_absorpt_coefficient_mu 0.128
_exptl_absorpt_correction_type none
_exptl_crystal_colour colourless
_exptl_crystal_density_diffrn 1.527
_exptl_crystal_density_method 'not measured'
_exptl_crystal_description block
_exptl_crystal_F_000 480
_exptl_crystal_size_max 0.4
_exptl_crystal_size_mid 0.3
_exptl_crystal_size_min 0.2
_refine_diff_density_max 0.371
_refine_diff_density_min -0.226
_refine_ls_extinction_coef 0.026(4)
_refine_ls_extinction_expression Fc^*^=kFc[1+0.001xFc^2^\l^3^/sin(2\q)]^-1/4^
_refine_ls_extinction_method 'SHELXTL (Sheldrick, 1997)'
_refine_ls_goodness_of_fit_ref 1.071
_refine_ls_hydrogen_treatment constr
_refine_ls_matrix_type full
_refine_ls_number_parameters 148
_refine_ls_number_reflns 1580
_refine_ls_number_restraints 0
_refine_ls_restrained_S_all 1.071
_refine_ls_R_factor_all 0.0554
_refine_ls_R_factor_gt 0.0449
_refine_ls_shift/su_max 0.001
_refine_ls_shift/su_mean 0.000
_refine_ls_structure_factor_coef Fsqd
_refine_ls_weighting_details 'calc w = 1/[\s^2^(Fo^2^)+(0.055P)^2^+0.2159P] where P=(Fo^2^+2Fc^2^)/3'
_refine_ls_weighting_scheme calc
_refine_ls_wR_factor_gt 0.1153
_refine_ls_wR_factor_ref 0.1212
_reflns_number_gt 1313
_reflns_number_total 1580
_reflns_threshold_expression I>2\s(I)
_cod_data_source_file gg3052.cif
_cod_data_source_block I
_cod_depositor_comments
;
The following automatic conversions were performed:
'_symmetry_cell_setting' value 'Orthorhombic' changed to 'orthorhombic'
according to '/home/saulius/struct/CIF-dictionaries/cif_core.dic'
dictionary named 'cif_core.dic' version 2.4.1 from 2010-06-29.

Automatic conversion script
Id: cif_fix_enum 1527 2010-12-29 10:47:43Z saulius 

The following automatic conversions were performed:

'_symmetry_cell_setting' value 'Orthorhombic' changed to
'orthorhombic' according to
/home/saulius/struct/CIF-dictionaries/cif_core.dic dictionary named
'cif_core.dic' version 2.4.1 from 2010-06-29.

Automatic conversion script
Id: cif_fix_values 1715 2011-07-08 13:25:40Z adriana 
;
_cod_database_code 2015860
_cod_database_fobs_code 2015860

loop_
_symmetry_equiv_pos_as_xyz
'x, y, z'
'-x+1/2, -y, z+1/2'
'-x, y+1/2, -z+1/2'
'x+1/2, -y+1/2, -z'

loop_
_atom_site_type_symbol
_atom_site_label
_atom_site_fract_x
_atom_site_fract_y
_atom_site_fract_z
_atom_site_U_iso_or_equiv
_atom_site_adp_type
_atom_site_calc_flag
_atom_site_refinement_flags
_atom_site_occupancy
N N1 0.9203(3) 0.3721(2) 0.97874(13) 0.0382(5) Uani d . 1
C C2 0.9105(4) 0.2146(3) 0.98997(16) 0.0394(6) Uani d . 1
O O2 0.8824(4) 0.1266(2) 0.92734(13) 0.0626(7) Uani d . 1
N N3 0.9340(3) 0.1642(2) 1.07827(13) 0.0388(5) Uani d . 1
H H3 0.9223 0.0672 1.0885 0.047 Uiso calc R 1
C C4 0.9744(4) 0.2558(3) 1.15120(17) 0.0394(6) Uani d . 1
O O4 0.9992(3) 0.2042(3) 1.22786(12) 0.0582(6) Uani d . 1
C C5 0.9896(4) 0.4186(3) 1.12720(17) 0.0443(6) Uani d . 1
H H5 1.0187 0.4876 1.1734 0.053 Uiso calc R 1
N N6 0.9652(3) 0.4720(3) 1.04659(15) 0.0432(5) Uani d . 1
C C1' 0.9134(4) 0.4360(3) 0.88600(16) 0.0405(6) Uani d . 1
H H1' 0.8538 0.3636 0.8457 0.049 Uiso calc R 1
C C2' 0.8285(4) 0.5929(4) 0.8795(2) 0.0530(8) Uani d . 1
H H2'1 0.8442 0.6523 0.9353 0.064 Uiso calc R 1
H H2'2 0.7082 0.5836 0.8667 0.064 Uiso calc R 1
C C3' 0.9239(4) 0.6641(4) 0.7989(2) 0.0506(7) Uani d . 1
H H3'1 0.9159 0.7767 0.7983 0.061 Uiso calc R 1
O O3' 0.8573(3) 0.5964(4) 0.71685(16) 0.0712(8) Uani d . 1
H H3' 0.9181 0.6191 0.6733 0.107 Uiso calc R 1
C C4' 1.1034(4) 0.6083(3) 0.81644(16) 0.0385(6) Uani d . 1
H H4' 1.1634 0.6010 0.7577 0.046 Uiso calc R 1
O O4' 1.0825(3) 0.4558(2) 0.85361(12) 0.0410(4) Uani d . 1
C C5' 1.2065(4) 0.7061(3) 0.88127(19) 0.0442(6) Uani d . 1
H H5'1 1.2067 0.8119 0.8598 0.053 Uiso calc R 1
H H5'2 1.1547 0.7042 0.9417 0.053 Uiso calc R 1
O O5' 1.3768(3) 0.6518(2) 0.88754(14) 0.0458(5) Uani d . 1
H H5' 1.4320 0.6853 0.8442 0.069 Uiso calc R 1

loop_
_atom_site_aniso_label
_atom_site_aniso_U_11
_atom_site_aniso_U_22
_atom_site_aniso_U_33
_atom_site_aniso_U_12
_atom_site_aniso_U_13
_atom_site_aniso_U_23
N1 0.0489(13) 0.0361(10) 0.0297(9) -0.0050(10) -0.0015(9) 0.0029(8)
C2 0.0457(14) 0.0377(12) 0.0347(11) -0.0096(12) 0.0015(11) 0.0029(10)
O2 0.103(2) 0.0462(11) 0.0388(9) -0.0221(13) -0.0059(12) -0.0028(9)
N3 0.0501(13) 0.0328(9) 0.0334(9) -0.0050(10) -0.0005(10) 0.0034(8)
C4 0.0444(14) 0.0399(12) 0.0339(10) -0.0004(11) -0.0011(11) 0.0015(10)
O4 0.0857(16) 0.0513(11) 0.0377(10) 0.0010(12) -0.0159(11) 0.0068(9)
C5 0.0578(16) 0.0376(12) 0.0375(12) -0.0004(13) -0.0012(12) -0.0060(11)
N6 0.0568(14) 0.0333(10) 0.0393(10) -0.0012(10) 0.0015(10) -0.0014(9)
C1' 0.0428(13) 0.0438(13) 0.0349(11) -0.0063(12) -0.0015(11) 0.0086(11)
C2' 0.0398(14) 0.0614(19) 0.0578(16) 0.0084(14) 0.0005(14) 0.0199(16)
C3' 0.0475(15) 0.0523(15) 0.0520(14) -0.0057(14) -0.0086(13) 0.0186(13)
O3' 0.0641(15) 0.0954(19) 0.0541(11) -0.0226(15) -0.0222(11) 0.0224(13)
C4' 0.0440(14) 0.0385(12) 0.0330(10) -0.0050(12) -0.0018(11) 0.0062(9)
O4' 0.0451(10) 0.0369(9) 0.0409(8) -0.0010(9) 0.0075(8) 0.0035(8)
C5' 0.0466(14) 0.0364(12) 0.0496(13) -0.0007(12) -0.0048(13) -0.0035(12)
O5' 0.0443(11) 0.0400(10) 0.0531(11) -0.0014(9) -0.0058(9) 0.0061(9)

loop_
_atom_type_symbol
_atom_type_description
_atom_type_scat_dispersion_real
_atom_type_scat_dispersion_imag
_atom_type_scat_source
C C 0.0033 0.0000 'International Tables Vol C Tables 4.2.6.8 and 6.1.1.4'
H H 0.0000 0.0000 'International Tables Vol C Tables 4.2.6.8 and 6.1.1.4'
N N 0.0061 0.0000 'International Tables Vol C Tables 4.2.6.8 and 6.1.1.4'
O O 0.0106 0.0000 'International Tables Vol C Tables 4.2.6.8 and 6.1.1.4'

loop_
_geom_angle_atom_site_label_1
_geom_angle_atom_site_label_2
_geom_angle_atom_site_label_3
_geom_angle
_geom_angle_publ_flag
N6 N1 C2 124.0(2) no
N6 N1 C1' 116.0(2) no
C2 N1 C1' 118.9(2) yes
O2 C2 N3 122.0(2) no
O2 C2 N1 123.1(2) no
N3 C2 N1 114.8(2) no
C4 N3 C2 125.1(2) no
C4 N3 H3 117.4 no
C2 N3 H3 117.4 no
O4 C4 N3 122.5(2) yes
O4 C4 C5 124.2(2) no
N3 C4 C5 113.4(2) no
N6 C5 C4 124.0(2) no
N6 C5 H5 118.0 no
C4 C5 H5 118.0 no
C5 N6 N1 118.4(2) no
O4' C1' N1 108.5(2) no
O4' C1' C2' 106.4(2) yes
N1 C1' C2' 114.5(2) no
O4' C1' H1' 109.1 no
N1 C1' H1' 109.1 no
C2' C1' H1' 109.1 no
C1' C2' C3' 101.2(2) yes
C1' C2' H2'1 111.5 no
C3' C2' H2'1 111.5 no
C1' C2' H2'2 111.5 no
C3' C2' H2'2 111.5 no
H2'1 C2' H2'2 109.4 no
O3' C3' C4' 110.6(3) no
O3' C3' C2' 107.2(2) no
C4' C3' C2' 101.6(2) no
O3' C3' H3'1 112.3 no
C4' C3' H3'1 112.3 no
C2' C3' H3'1 112.3 no
C3' O3' H3' 109.5 no
O4' C4' C5' 110.1(2) no
O4' C4' C3' 104.5(2) no
C5' C4' C3' 115.4(2) no
O4' C4' H4' 108.9 no
C5' C4' H4' 108.9 no
C3' C4' H4' 108.9 no
C1' O4' C4' 110.0(2) no
O5' C5' C4' 111.2(2) no
O5' C5' H5'1 109.4 no
C4' C5' H5'1 109.4 no
O5' C5' H5'2 109.4 no
C4' C5' H5'2 109.4 no
H5'1 C5' H5'2 108.0 no
C5' O5' H5' 109.5 no

loop_
_geom_bond_atom_site_label_1
_geom_bond_atom_site_label_2
_geom_bond_distance
_geom_bond_publ_flag
N1 N6 1.362(3) yes
N1 C2 1.380(3) yes
N1 C1' 1.462(3) yes
C2 O2 1.210(3) no
C2 N3 1.372(3) yes
N3 C4 1.365(3) yes
N3 H3 0.8600 no
C4 O4 1.219(3) yes
C4 C5 1.462(4) yes
C5 N6 1.277(3) yes
C5 H5 0.9300 no
C1' O4' 1.425(4) yes
C1' C2' 1.521(4) no
C1' H1' 0.9800 no
C2' C3' 1.526(4) no
C2' H2'1 0.9700 no
C2' H2'2 0.9700 no
C3' O3' 1.431(4) no
C3' C4' 1.517(4) no
C3' H3'1 0.9800 no
O3' H3' 0.8200 no
C4' O4' 1.440(3) yes
C4' C5' 1.508(4) no
C4' H4' 0.9800 no
C5' O5' 1.426(3) no
C5' H5'1 0.9700 no
C5' H5'2 0.9700 no
O5' H5' 0.8200 no

loop_
_geom_hbond_atom_site_label_D
_geom_hbond_atom_site_label_H
_geom_hbond_atom_site_label_A
_geom_hbond_site_symmetry_A
_geom_hbond_distance_DH
_geom_hbond_distance_HA
_geom_hbond_distance_DA
_geom_hbond_angle_DHA
O5' H5' O4 2_764 0.82 2.02 2.816(3) 163
O3' H3' O2 3_756 0.82 2.15 2.948(4) 164
N3 H3 O5' 4_457 0.86 1.97 2.825(3) 176
C1' H1' O2 . 0.98 2.39 2.764(3) 102
C2' H2'1 N6 . 0.97 2.45 2.862(4) 105

loop_
_geom_torsion_atom_site_label_1
_geom_torsion_atom_site_label_2
_geom_torsion_atom_site_label_3
_geom_torsion_atom_site_label_4
_geom_torsion
_geom_torsion_publ_flag
N6 N1 C2 O2 -174.4(3) yes
C1' N1 C2 O2 -6.2(5) no
N6 N1 C2 N3 6.0(4) no
C1' N1 C2 N3 174.2(2) no
O2 C2 N3 C4 176.5(3) no
N1 C2 N3 C4 -3.9(4) yes
C2 N3 C4 O4 -177.6(3) no
C2 N3 C4 C5 0.7(4) no
O4 C4 C5 N6 179.2(3) no
N3 C4 C5 N6 1.0(5) yes
C4 C5 N6 N1 0.9(5) yes
C2 N1 N6 C5 -4.6(4) yes
C1' N1 N6 C5 -173.1(3) no
N6 N1 C1' O4' 75.1(3) no
C2 N1 C1' O4' -94.0(3) yes
N6 N1 C1' C2' -43.6(4) no
C2 N1 C1' C2' 147.3(3) no
O4' C1' C2' C3' 29.4(3) yes
N1 C1' C2' C3' 149.2(2) yes
C1' C2' C3' O3' 76.9(3) no
C1' C2' C3' C4' -39.1(3) yes
O3' C3' C4' O4' -77.7(2) no
C2' C3' C4' O4' 35.9(3) yes
O3' C3' C4' C5' 161.3(2) yes
C2' C3' C4' C5' -85.1(3) no
N1 C1' O4' C4' -130.9(2) yes
C2' C1' O4' C4' -7.3(3) yes
C5' C4' O4' C1' 106.3(3) no
C3' C4' O4' C1' -18.2(3) yes
O4' C4' C5' O5' 66.8(3) yes
C3' C4' C5' O5' -175.2(2) yes

loop_
_cod_related_entry_id
_cod_related_entry_database
_cod_related_entry_code
1 ChemSpider 9097536
